data_7711693
loop_
_publ_author_name
'Chen, Yushou'
'Liu, Lianghong'
'Wang, Xuerong'
'Liao, Zhouyuji'
'Wang, Runbin'
'Xiong, Yanshi'
'Cheng, Jianxin'
'Jiang, Guijuan'
'Wang, Jintao'
'Liao, Xiangwen'

_publ_section_title
;
 The synthesis and antibacterial activity study of ruthenium-based
 metallodrugs with a membrane-disruptive mechanism against
 <i>Staphylococcus aureus</i>.
;
_journal_issue 39
_journal_name_full 'Dalton transactions (Cambridge, England : 2003)'
_journal_page_first 14980
_journal_page_last 14992
_journal_paper_doi 10.1039/d2dt01531e
_journal_volume 51
_journal_year 2022
_chemical_formula_moiety 'C49 H40 N8 Ru, 2(F6 P), C H4 O'
_chemical_formula_sum 'C50 H44 F12 N8 O P2 Ru'
_chemical_formula_weight 1163.94
_space_group_crystal_system monoclinic
_space_group_IT_number 14
_space_group_name_Hall '-P 2yn'
_space_group_name_H-M_alt 'P 1 21/n 1'
_atom_sites_solution_hydrogens geom
_atom_sites_solution_primary dual
_audit_creation_date 2021-09-28
_audit_creation_method
;
Olex2 1.3
(compiled 2020.11.12 svn.r5f609507 for OlexSys, GUI svn.r6272)
;
_audit_update_record
;
2022-04-11 deposited with the CCDC.	2022-09-16 downloaded from the CCDC.
;
_cell_angle_alpha 90
_cell_angle_beta 95.087(4)
_cell_angle_gamma 90
_cell_formula_units_Z 4
_cell_length_a 11.2796(14)
_cell_length_b 23.099(3)
_cell_length_c 18.796(3)
_cell_measurement_reflns_used 8418
_cell_measurement_temperature 170.0
_cell_measurement_theta_max 26.343
_cell_measurement_theta_min 2.175
_cell_volume 4878.0(12)
_computing_cell_refinement 'SAINT V8.40A (Bruker, 2019)'
_computing_data_reduction 'SAINT V8.40A (Bruker, 2019)'
_computing_molecular_graphics 'Olex2 1.3 (Dolomanov et al., 2009)'
_computing_publication_material 'Olex2 1.3 (Dolomanov et al., 2009)'
_computing_structure_refinement 'SHELXL 2014/7 (Sheldrick, 2015)'
_computing_structure_solution 'SHELXD-1997  (Sheldrick, 2008)'
_diffrn_ambient_temperature 170.0
_diffrn_measured_fraction_theta_full 0.998
_diffrn_measured_fraction_theta_max 0.998
_diffrn_measurement_device_type 'Bruker APEX-II CCD'
_diffrn_measurement_method '\f and \w scans'
_diffrn_radiation_type MoK\a
_diffrn_radiation_wavelength 0.71073
_diffrn_reflns_av_R_equivalents 0.1129
_diffrn_reflns_av_unetI/netI 0.0959
_diffrn_reflns_Laue_measured_fraction_full 0.998
_diffrn_reflns_Laue_measured_fraction_max 0.998
_diffrn_reflns_limit_h_max 12
_diffrn_reflns_limit_h_min -13
_diffrn_reflns_limit_k_max 27
_diffrn_reflns_limit_k_min -27
_diffrn_reflns_limit_l_max 20
_diffrn_reflns_limit_l_min -22
_diffrn_reflns_number 32959
_diffrn_reflns_point_group_measured_fraction_full 0.998
_diffrn_reflns_point_group_measured_fraction_max 0.998
_diffrn_reflns_theta_full 25.026
_diffrn_reflns_theta_max 25.026
_diffrn_reflns_theta_min 2.016
_diffrn_source_current 1.4
_diffrn_source_power 0.07
_diffrn_source_voltage 50.0
_diffrn_standards_number 0
_exptl_absorpt_coefficient_mu 0.481
_exptl_absorpt_correction_T_max 0.1495
_exptl_absorpt_correction_T_min 0.0607
_exptl_absorpt_correction_type multi-scan
_exptl_absorpt_process_details
;
SADABS-2016/2 (Bruker,2016/2) was used for absorption correction.
wR2(int) was 0.1471 before and 0.1200 after correction.
The Ratio of minimum to maximum transmission is 0.4060.
The \l/2 correction factor is Not present.
;
_exptl_crystal_colour 'clear light colourless'
_exptl_crystal_colour_lustre clear
_exptl_crystal_colour_modifier light
_exptl_crystal_colour_primary colourless
_exptl_crystal_density_diffrn 1.585
_exptl_crystal_description block
_exptl_crystal_F_000 2360
_exptl_crystal_size_max 0.25
_exptl_crystal_size_mid 0.15
_exptl_crystal_size_min 0.11
_refine_diff_density_max 1.300
_refine_diff_density_min -1.395
_refine_diff_density_rms 0.115
_refine_ls_extinction_method none
_refine_ls_goodness_of_fit_ref 1.022
_refine_ls_hydrogen_treatment constr
_refine_ls_matrix_type full
_refine_ls_number_parameters 673
_refine_ls_number_reflns 8617
_refine_ls_number_restraints 0
_refine_ls_restrained_S_all 1.022
_refine_ls_R_factor_all 0.1175
_refine_ls_R_factor_gt 0.0782
_refine_ls_shift/su_max 0.000
_refine_ls_shift/su_mean 0.000
_refine_ls_structure_factor_coef Fsqd
_refine_ls_weighting_details 'w=1/[\s^2^(Fo^2^)+(0.1197P)^2^+8.1768P] where P=(Fo^2^+2Fc^2^)/3'
_refine_ls_weighting_scheme calc
_refine_ls_wR_factor_gt 0.1933
_refine_ls_wR_factor_ref 0.2290
_reflns_Friedel_coverage 0.000
_reflns_number_gt 5745
_reflns_number_total 8617
_reflns_threshold_expression 'I > 2\s(I)'
_cod_data_source_file d2dt01531e2.cif
_cod_data_source_block 1_0m
_cod_original_cell_volume 4878.0(11)
_cod_original_sg_symbol_H-M 'P 21/n'
_cod_database_code 7711693
_shelx_shelxl_version_number 2014/7
_shelx_space_group_comment
;
The symmetry employed for this shelxl refinement is uniquely defined
by the following loop, which should always be used as a source of
symmetry information in preference to the above space-group names.
They are only intended as comments.
;
_shelx_estimated_absorpt_t_max 0.949
_shelx_estimated_absorpt_t_min 0.889
_olex2_refinement_description
;
1. Fixed Uiso
 At 1.2 times of:
  All C(H) groups, All N(H) groups
 At 1.5 times of:
  All C(H,H,H) groups, All O(H) groups
2.a Aromatic/amide H refined with riding coordinates:
 N3(H3), C45(H45), C10(H10), C1(H1), C26(H26), C29(H29), C33(H33), C48(H48),
 C8(H8), C3(H3A), C47(H47), C25(H25), C9(H9), C27(H27), C36(H36), C24(H24),
 C38(H38), C2(H2), C35(H35), C16(H16), C15(H15), C19(H19), C23(H23), C18(H18),
 C41(H41), C21(H21), C39(H39), C22(H22)
2.b Idealised Me refined as rotating group:
 C31(H31A,H31B,H31C), C49(H49A,H49B,H49C), C37(H37A,H37B,H37C), C43(H43A,H43B,
 H43C), C50(H50A,H50B,H50C)
2.c Idealised tetrahedral OH refined as rotating group:
 O1(H1A)
;
_olex2_submission_special_instructions 'No special instructions were received'

loop_
_space_group_symop_operation_xyz
'x, y, z'
'-x+1/2, y+1/2, -z+1/2'
'-x, -y, -z'
'x-1/2, -y-1/2, z-1/2'

loop_
_atom_site_label
_atom_site_type_symbol
_atom_site_fract_x
_atom_site_fract_y
_atom_site_fract_z
_atom_site_U_iso_or_equiv
_atom_site_adp_type
_atom_site_occupancy
_atom_site_site_symmetry_order
_atom_site_calc_flag
_atom_site_refinement_flags_posn
_atom_site_refinement_flags_adp
_atom_site_refinement_flags_occupancy
_atom_site_disorder_assembly
_atom_site_disorder_group
Ru01 Ru 0.68871(5) 0.13688(2) 0.31089(3) 0.0410(2) Uani 1 1 d . . . . .
P1 P 0.20238(18) 0.17983(9) 0.46973(11) 0.0579(5) Uani 1 1 d . . . . .
P2 P 0.17075(17) 0.43507(9) 0.29684(11) 0.0579(5) Uani 1 1 d . . . . .
N8 N 0.7996(5) 0.1892(2) 0.2583(3) 0.0431(12) Uani 1 1 d . . . . .
N4 N 0.5922(5) 0.3511(2) 0.5321(3) 0.0457(13) Uani 1 1 d . . . . .
N1 N 0.5568(5) 0.1989(2) 0.3047(3) 0.0420(12) Uani 1 1 d . . . . .
N2 N 0.7271(5) 0.1777(2) 0.4071(3) 0.0416(12) Uani 1 1 d . . . . .
N7 N 0.6432(5) 0.1141(2) 0.2057(3) 0.0438(13) Uani 1 1 d . . . . .
N5 N 0.5890(5) 0.0744(2) 0.3567(3) 0.0424(12) Uani 1 1 d . . . . .
N6 N 0.8131(5) 0.0727(2) 0.3315(3) 0.0425(12) Uani 1 1 d . . . . .
N3 N 0.4397(5) 0.3635(2) 0.4499(3) 0.0434(13) Uani 1 1 d . . . . .
H3 H 0.3749 0.3783 0.4274 0.052 Uiso 1 1 calc R U . . .
F4 F 0.1446(5) 0.1978(3) 0.5405(3) 0.110(2) Uani 1 1 d . . . . .
F1 F 0.2606(6) 0.1643(3) 0.4001(3) 0.112(2) Uani 1 1 d . . . . .
C6 C 0.5956(6) 0.3093(3) 0.4805(3) 0.0413(15) Uani 1 1 d . . . . .
O1 O 0.7409(6) 0.3424(3) 0.6611(3) 0.086(2) Uani 1 1 d . . . . .
H1A H 0.7083 0.3595 0.6251 0.129 Uiso 1 1 calc R U . . .
C13 C 0.4981(6) 0.3837(3) 0.5125(4) 0.0420(15) Uani 1 1 d . . . . .
C12 C 0.5623(5) 0.2355(3) 0.3624(3) 0.0393(14) Uani 1 1 d . . . . .
C5 C 0.5006(6) 0.3163(3) 0.4292(3) 0.0409(14) Uani 1 1 d . . . . .
C30 C 0.6478(6) 0.0240(3) 0.3763(3) 0.0408(14) Uani 1 1 d . . . . .
C11 C 0.6578(6) 0.2259(3) 0.4169(3) 0.0407(14) Uani 1 1 d . . . . .
C44 C 0.7863(6) 0.1874(3) 0.1868(4) 0.0447(16) Uani 1 1 d . . . . .
C32 C 0.7760(6) 0.0250(3) 0.3649(3) 0.0429(15) Uani 1 1 d . . . . .
C45 C 0.8620(6) 0.2175(3) 0.1448(4) 0.0454(15) Uani 1 1 d . . . . .
H45 H 0.8508 0.2146 0.0943 0.054 Uiso 1 1 calc R U . . .
F6 F 0.2654(7) 0.2396(3) 0.4731(3) 0.121(2) Uani 1 1 d . . . . .
F9 F 0.2690(7) 0.4197(3) 0.3561(4) 0.147(3) Uani 1 1 d . . . . .
C17 C 0.3809(6) 0.5213(3) 0.6406(4) 0.0439(15) Uani 1 1 d . . . . .
C4 C 0.4815(6) 0.2809(3) 0.3687(3) 0.0422(15) Uani 1 1 d . . . . .
C46 C 0.9526(6) 0.2512(3) 0.1762(4) 0.0498(17) Uani 1 1 d . . . . .
C7 C 0.6774(5) 0.2626(3) 0.4762(3) 0.0400(14) Uani 1 1 d . . . . .
C20 C 0.3409(6) 0.5668(3) 0.6900(4) 0.0473(16) Uani 1 1 d . . . . .
C14 C 0.4565(6) 0.4326(3) 0.5530(4) 0.0469(16) Uani 1 1 d . . . . .
C10 C 0.8170(6) 0.1677(3) 0.4570(4) 0.0495(17) Uani 1 1 d . . . . .
H10 H 0.8649 0.1343 0.4522 0.059 Uiso 1 1 calc R U . . .
F3 F 0.0940(5) 0.2063(4) 0.4243(4) 0.138(3) Uani 1 1 d . . . . .
C1 C 0.4673(6) 0.2070(3) 0.2540(4) 0.0480(16) Uani 1 1 d . . . . .
H1 H 0.4626 0.1824 0.2134 0.058 Uiso 1 1 calc R U . . .
C26 C 0.4739(6) 0.0781(3) 0.3696(4) 0.0456(15) Uani 1 1 d . . . . .
H26 H 0.4328 0.1133 0.3586 0.055 Uiso 1 1 calc R U . . .
C28 C 0.4682(6) -0.0188(3) 0.4149(4) 0.0466(16) Uani 1 1 d . . . . .
C29 C 0.5892(6) -0.0225(3) 0.4038(3) 0.0436(15) Uani 1 1 d . . . . .
H29 H 0.6315 -0.0573 0.4154 0.052 Uiso 1 1 calc R U . . .
C33 C 0.8538(6) -0.0183(3) 0.3904(4) 0.0489(16) Uani 1 1 d . . . . .
H33 H 0.8253 -0.0507 0.4149 0.059 Uiso 1 1 calc R U . . .
C48 C 0.8888(6) 0.2228(3) 0.2896(4) 0.0489(16) Uani 1 1 d . . . . .
H48 H 0.8989 0.2253 0.3403 0.059 Uiso 1 1 calc R U . . .
F5 F 0.3049(7) 0.1510(3) 0.5174(4) 0.139(3) Uani 1 1 d . . . . .
C42 C 0.6874(7) 0.1497(3) 0.1570(4) 0.0483(16) Uani 1 1 d . . . . .
C8 C 0.7742(6) 0.2510(3) 0.5263(4) 0.0488(17) Uani 1 1 d . . . . .
H8 H 0.7913 0.2752 0.5668 0.059 Uiso 1 1 calc R U . . .
C3 C 0.3858(6) 0.2859(3) 0.3142(4) 0.0481(16) Uani 1 1 d . . . . .
H3A H 0.3261 0.3145 0.3175 0.058 Uiso 1 1 calc R U . . .
F11 F 0.0721(6) 0.4478(3) 0.3480(4) 0.129(2) Uani 1 1 d . . . . .
C47 C 0.9641(6) 0.2531(3) 0.2502(4) 0.0523(17) Uani 1 1 d . . . . .
H47 H 1.0255 0.2759 0.2740 0.063 Uiso 1 1 calc R U . . .
F7 F 0.1294(6) 0.3709(2) 0.2956(6) 0.157(4) Uani 1 1 d . . . . .
C34 C 0.9726(6) -0.0141(3) 0.3798(4) 0.0555(18) Uani 1 1 d . . . . .
C25 C 0.4221(6) 0.6027(3) 0.7272(4) 0.0570(19) Uani 1 1 d . . . . .
H25 H 0.5040 0.5997 0.7194 0.068 Uiso 1 1 calc R U . . .
C9 C 0.8437(6) 0.2033(3) 0.5151(4) 0.0555(18) Uani 1 1 d . . . . .
H9 H 0.9107 0.1950 0.5477 0.067 Uiso 1 1 calc R U . . .
C27 C 0.4126(6) 0.0333(3) 0.3978(4) 0.0510(17) Uani 1 1 d . . . . .
H27 H 0.3312 0.0383 0.4057 0.061 Uiso 1 1 calc R U . . .
F12 F 0.0724(6) 0.4511(4) 0.2360(4) 0.148(3) Uani 1 1 d . . . . .
C36 C 0.9275(6) 0.0745(3) 0.3192(4) 0.0552(18) Uani 1 1 d . . . . .
H36 H 0.9542 0.1063 0.2928 0.066 Uiso 1 1 calc R U . . .
C31 C 0.4048(6) -0.0699(3) 0.4415(4) 0.0541(18) Uani 1 1 d . . . . .
H31A H 0.3656 -0.0912 0.4010 0.081 Uiso 1 1 calc R U . . .
H31B H 0.3450 -0.0568 0.4727 0.081 Uiso 1 1 calc R U . . .
H31C H 0.4621 -0.0953 0.4685 0.081 Uiso 1 1 calc R U . . .
C24 C 0.3868(7) 0.6429(3) 0.7755(5) 0.060(2) Uani 1 1 d . . . . .
H24 H 0.4441 0.6677 0.7999 0.073 Uiso 1 1 calc R U . . .
C38 C 0.5560(7) 0.0766(3) 0.1823(4) 0.0575(19) Uani 1 1 d . . . . .
H38 H 0.5274 0.0496 0.2149 0.069 Uiso 1 1 calc R U . . .
C2 C 0.3808(6) 0.2495(3) 0.2576(4) 0.0531(18) Uani 1 1 d . . . . .
H2 H 0.3183 0.2529 0.2205 0.064 Uiso 1 1 calc R U . . .
F10 F 0.2079(6) 0.4986(3) 0.3006(6) 0.173(4) Uani 1 1 d . . . . .
C35 C 1.0091(7) 0.0331(3) 0.3425(4) 0.0587(19) Uani 1 1 d . . . . .
H35 H 1.0900 0.0369 0.3330 0.070 Uiso 1 1 calc R U . . .
C16 C 0.3081(7) 0.4995(3) 0.5845(4) 0.0603(19) Uani 1 1 d . . . . .
H16 H 0.2300 0.5149 0.5755 0.072 Uiso 1 1 calc R U . . .
C15 C 0.3440(6) 0.4560(3) 0.5405(4) 0.0577(19) Uani 1 1 d . . . . .
H15 H 0.2914 0.4424 0.5019 0.069 Uiso 1 1 calc R U . . .
C19 C 0.5332(7) 0.4566(3) 0.6072(4) 0.061(2) Uani 1 1 d . . . . .
H19 H 0.6128 0.4429 0.6145 0.073 Uiso 1 1 calc R U . . .
C23 C 0.2707(7) 0.6471(3) 0.7881(5) 0.060(2) Uani 1 1 d . . . . .
H23 H 0.2464 0.6752 0.8208 0.072 Uiso 1 1 calc R U . . .
C18 C 0.4951(6) 0.4999(3) 0.6505(4) 0.0578(19) Uani 1 1 d . . . . .
H18 H 0.5487 0.5152 0.6877 0.069 Uiso 1 1 calc R U . . .
C41 C 0.6412(8) 0.1507(3) 0.0871(4) 0.063(2) Uani 1 1 d . . . . .
H41 H 0.6745 0.1762 0.0546 0.076 Uiso 1 1 calc R U . . .
C21 C 0.2240(7) 0.5715(3) 0.7039(5) 0.063(2) Uani 1 1 d . . . . .
H21 H 0.1662 0.5473 0.6790 0.075 Uiso 1 1 calc R U . . .
C40 C 0.5474(8) 0.1155(4) 0.0625(4) 0.071(2) Uani 1 1 d . . . . .
C39 C 0.5079(8) 0.0766(3) 0.1127(5) 0.066(2) Uani 1 1 d . . . . .
H39 H 0.4467 0.0497 0.0982 0.079 Uiso 1 1 calc R U . . .
F8 F 0.2635(7) 0.4230(5) 0.2445(5) 0.186(4) Uani 1 1 d . . . . .
F2 F 0.1368(11) 0.1211(4) 0.4698(5) 0.186(4) Uani 1 1 d . . . . .
C49 C 1.0343(8) 0.2844(4) 0.1331(5) 0.070(2) Uani 1 1 d . . . . .
H49A H 1.1125 0.2655 0.1364 0.105 Uiso 1 1 calc R U . . .
H49B H 1.0428 0.3240 0.1516 0.105 Uiso 1 1 calc R U . . .
H49C H 1.0014 0.2854 0.0831 0.105 Uiso 1 1 calc R U . . .
C22 C 0.1881(7) 0.6107(3) 0.7536(5) 0.066(2) Uani 1 1 d . . . . .
H22 H 0.1071 0.6125 0.7637 0.079 Uiso 1 1 calc R U . . .
C37 C 1.0600(7) -0.0597(4) 0.4097(5) 0.073(2) Uani 1 1 d . . . . .
H37A H 1.1113 -0.0432 0.4494 0.110 Uiso 1 1 calc R U . . .
H37B H 1.1090 -0.0725 0.3721 0.110 Uiso 1 1 calc R U . . .
H37C H 1.0161 -0.0927 0.4268 0.110 Uiso 1 1 calc R U . . .
C43 C 0.4894(11) 0.1201(5) -0.0130(5) 0.107(4) Uani 1 1 d . . . . .
H43A H 0.4118 0.1392 -0.0124 0.161 Uiso 1 1 calc R U . . .
H43B H 0.4784 0.0813 -0.0335 0.161 Uiso 1 1 calc R U . . .
H43C H 0.5403 0.1430 -0.0420 0.161 Uiso 1 1 calc R U . . .
C50 C 0.6925(9) 0.3636(4) 0.7241(5) 0.082(3) Uani 1 1 d . . . . .
H50A H 0.6055 0.3645 0.7164 0.123 Uiso 1 1 calc R U . . .
H50B H 0.7224 0.4028 0.7346 0.123 Uiso 1 1 calc R U . . .
H50C H 0.7167 0.3381 0.7645 0.123 Uiso 1 1 calc R U . . .

loop_
_atom_site_aniso_label
_atom_site_aniso_U_11
_atom_site_aniso_U_22
_atom_site_aniso_U_33
_atom_site_aniso_U_23
_atom_site_aniso_U_13
_atom_site_aniso_U_12
Ru01 0.0458(3) 0.0317(3) 0.0456(4) 0.0020(2) 0.0050(2) 0.0036(2)
P1 0.0582(12) 0.0594(12) 0.0552(12) 0.0017(10) 0.0003(9) 0.0062(9)
P2 0.0517(11) 0.0543(11) 0.0653(13) 0.0017(10) -0.0088(9) 0.0071(9)
N8 0.052(3) 0.036(3) 0.042(3) 0.001(2) 0.002(2) -0.003(2)
N4 0.045(3) 0.050(3) 0.041(3) -0.008(3) -0.005(2) 0.015(3)
N1 0.051(3) 0.032(3) 0.041(3) 0.002(2) -0.003(2) -0.001(2)
N2 0.048(3) 0.037(3) 0.040(3) 0.007(2) -0.001(2) 0.011(2)
N7 0.050(3) 0.028(2) 0.054(4) -0.002(2) 0.012(3) -0.002(2)
N5 0.046(3) 0.038(3) 0.044(3) 0.000(2) 0.004(2) 0.007(2)
N6 0.043(3) 0.035(3) 0.050(3) 0.000(2) 0.009(2) 0.006(2)
N3 0.046(3) 0.037(3) 0.045(3) -0.002(2) -0.004(2) 0.011(2)
F4 0.100(4) 0.156(6) 0.075(4) -0.003(4) 0.020(3) 0.013(4)
F1 0.127(5) 0.133(5) 0.078(4) -0.012(4) 0.027(3) 0.044(4)
C6 0.047(4) 0.037(3) 0.039(4) 0.006(3) -0.005(3) 0.005(3)
O1 0.094(5) 0.100(5) 0.060(4) -0.013(4) -0.015(3) 0.049(4)
C13 0.042(3) 0.038(3) 0.045(4) -0.005(3) -0.004(3) 0.001(3)
C12 0.046(4) 0.034(3) 0.038(4) 0.007(3) -0.001(3) 0.005(3)
C5 0.047(4) 0.037(3) 0.037(4) 0.003(3) -0.003(3) 0.009(3)
C30 0.046(4) 0.039(3) 0.038(4) 0.000(3) 0.005(3) 0.004(3)
C11 0.045(3) 0.035(3) 0.042(4) 0.009(3) 0.002(3) 0.006(3)
C44 0.051(4) 0.034(3) 0.051(4) -0.002(3) 0.009(3) 0.001(3)
C32 0.049(4) 0.036(3) 0.044(4) 0.001(3) 0.003(3) 0.004(3)
C45 0.048(4) 0.041(3) 0.047(4) -0.002(3) 0.007(3) -0.005(3)
F6 0.163(6) 0.100(4) 0.104(5) -0.006(4) 0.024(4) -0.043(4)
F9 0.147(6) 0.100(5) 0.172(7) 0.013(5) -0.100(5) 0.033(4)
C17 0.046(4) 0.035(3) 0.051(4) -0.005(3) 0.005(3) -0.006(3)
C4 0.045(4) 0.036(3) 0.044(4) 0.008(3) -0.003(3) 0.006(3)
C46 0.051(4) 0.039(3) 0.060(5) 0.003(3) 0.007(3) 0.003(3)
C7 0.040(3) 0.043(3) 0.036(4) 0.001(3) -0.001(3) 0.012(3)
C20 0.051(4) 0.034(3) 0.058(4) -0.002(3) 0.008(3) 0.004(3)
C14 0.050(4) 0.044(4) 0.046(4) 0.001(3) 0.000(3) 0.010(3)
C10 0.052(4) 0.049(4) 0.046(4) 0.002(3) 0.000(3) 0.021(3)
F3 0.078(4) 0.227(8) 0.105(5) 0.020(5) -0.015(3) 0.053(5)
C1 0.055(4) 0.038(3) 0.048(4) -0.005(3) -0.013(3) 0.001(3)
C26 0.049(4) 0.040(3) 0.048(4) 0.002(3) 0.005(3) 0.008(3)
C28 0.050(4) 0.041(3) 0.048(4) 0.000(3) 0.003(3) -0.004(3)
C29 0.052(4) 0.031(3) 0.048(4) 0.002(3) 0.004(3) 0.002(3)
C33 0.050(4) 0.038(3) 0.058(4) 0.000(3) 0.002(3) 0.001(3)
C48 0.058(4) 0.039(3) 0.049(4) 0.000(3) 0.000(3) 0.000(3)
F5 0.131(6) 0.165(6) 0.116(5) 0.030(5) -0.016(4) 0.081(5)
C42 0.065(4) 0.040(3) 0.040(4) -0.004(3) 0.008(3) 0.001(3)
C8 0.052(4) 0.048(4) 0.045(4) 0.002(3) -0.002(3) 0.014(3)
C3 0.051(4) 0.040(3) 0.051(4) -0.003(3) -0.010(3) 0.008(3)
F11 0.136(6) 0.127(5) 0.128(6) 0.008(4) 0.044(5) 0.033(5)
C47 0.049(4) 0.042(4) 0.065(5) 0.002(3) 0.001(3) -0.003(3)
F7 0.096(5) 0.064(4) 0.300(11) -0.033(5) -0.037(6) 0.000(3)
C34 0.053(4) 0.047(4) 0.065(5) 0.004(4) 0.002(3) 0.008(3)
C25 0.048(4) 0.050(4) 0.074(5) -0.011(4) 0.007(4) 0.000(3)
C9 0.047(4) 0.065(5) 0.053(5) 0.004(4) -0.005(3) 0.014(3)
C27 0.049(4) 0.048(4) 0.056(5) -0.005(3) 0.006(3) -0.001(3)
F12 0.096(4) 0.204(8) 0.133(6) 0.079(6) -0.049(4) -0.009(5)
C36 0.052(4) 0.048(4) 0.068(5) 0.010(4) 0.020(4) 0.012(3)
C31 0.054(4) 0.044(4) 0.064(5) 0.002(3) 0.006(3) -0.010(3)
C24 0.058(5) 0.048(4) 0.075(6) -0.013(4) 0.004(4) -0.007(3)
C38 0.067(5) 0.045(4) 0.060(5) -0.011(4) 0.008(4) -0.010(3)
C2 0.051(4) 0.047(4) 0.058(5) -0.001(3) -0.016(3) 0.003(3)
F10 0.084(4) 0.067(4) 0.357(13) 0.026(6) -0.043(6) -0.002(3)
C35 0.049(4) 0.047(4) 0.082(6) 0.000(4) 0.018(4) 0.000(3)
C16 0.050(4) 0.056(4) 0.073(5) -0.010(4) -0.006(4) 0.013(4)
C15 0.056(4) 0.055(4) 0.060(5) -0.014(4) -0.012(3) 0.011(4)
C19 0.052(4) 0.059(4) 0.068(5) -0.015(4) -0.011(4) 0.015(4)
C23 0.060(5) 0.045(4) 0.074(5) -0.013(4) 0.005(4) 0.008(3)
C18 0.052(4) 0.060(4) 0.060(5) -0.016(4) -0.008(3) 0.013(4)
C41 0.082(6) 0.056(4) 0.054(5) -0.011(4) 0.017(4) -0.019(4)
C21 0.057(5) 0.048(4) 0.082(6) -0.018(4) 0.004(4) -0.001(4)
C40 0.093(6) 0.068(5) 0.051(5) -0.015(4) 0.000(4) -0.021(5)
C39 0.073(5) 0.057(5) 0.067(6) -0.014(4) 0.003(4) -0.022(4)
F8 0.126(6) 0.284(12) 0.158(8) -0.035(8) 0.066(6) 0.031(7)
F2 0.299(12) 0.125(6) 0.129(7) 0.005(5) -0.010(7) -0.117(7)
C49 0.072(5) 0.061(5) 0.079(6) 0.006(4) 0.016(4) -0.013(4)
C22 0.050(4) 0.062(5) 0.086(6) -0.013(4) 0.009(4) 0.008(4)
C37 0.062(5) 0.063(5) 0.093(7) 0.022(5) -0.003(4) 0.019(4)
C43 0.122(9) 0.131(9) 0.064(7) -0.019(6) -0.017(6) -0.033(8)
C50 0.094(7) 0.072(6) 0.075(6) -0.007(5) -0.012(5) 0.014(5)

loop_
_atom_type_symbol
_atom_type_description
_atom_type_scat_dispersion_real
_atom_type_scat_dispersion_imag
_atom_type_scat_source
C C 0.0033 0.0016 'International Tables Vol C Tables 4.2.6.8 and 6.1.1.4'
H H 0.0000 0.0000 'International Tables Vol C Tables 4.2.6.8 and 6.1.1.4'
F F 0.0171 0.0103 'International Tables Vol C Tables 4.2.6.8 and 6.1.1.4'
N N 0.0061 0.0033 'International Tables Vol C Tables 4.2.6.8 and 6.1.1.4'
O O 0.0106 0.0060 'International Tables Vol C Tables 4.2.6.8 and 6.1.1.4'
P P 0.1023 0.0942 'International Tables Vol C Tables 4.2.6.8 and 6.1.1.4'
Ru Ru -1.2594 0.8363 'International Tables Vol C Tables 4.2.6.8 and 6.1.1.4'

loop_
_geom_angle_atom_site_label_1
_geom_angle_atom_site_label_2
_geom_angle_atom_site_label_3
_geom_angle
_geom_angle_site_symmetry_1
_geom_angle_site_symmetry_3
_geom_angle_publ_flag
N8 Ru01 N1 91.8(2) . . ?
N8 Ru01 N7 78.5(2) . . ?
N8 Ru01 N5 171.7(2) . . ?
N1 Ru01 N7 90.4(2) . . ?
N1 Ru01 N5 95.3(2) . . ?
N2 Ru01 N8 93.7(2) . . ?
N2 Ru01 N1 79.9(2) . . ?
N2 Ru01 N7 167.36(19) . . ?
N2 Ru01 N5 91.9(2) . . ?
N2 Ru01 N6 94.5(2) . . ?
N5 Ru01 N7 97.1(2) . . ?
N6 Ru01 N8 94.6(2) . . ?
N6 Ru01 N1 171.8(2) . . ?
N6 Ru01 N7 96.0(2) . . ?
N6 Ru01 N5 78.8(2) . . ?
F1 P1 F4 178.1(4) . . ?
F6 P1 F4 87.4(4) . . ?
F6 P1 F1 90.8(4) . . ?
F6 P1 F3 90.5(5) . . ?
F3 P1 F4 89.8(4) . . ?
F3 P1 F1 89.9(4) . . ?
F5 P1 F4 88.2(4) . . ?
F5 P1 F1 92.2(4) . . ?
F5 P1 F6 92.5(5) . . ?
F5 P1 F3 176.4(5) . . ?
F2 P1 F4 89.8(5) . . ?
F2 P1 F1 92.1(5) . . ?
F2 P1 F6 177.1(5) . . ?
F2 P1 F3 89.6(5) . . ?
F2 P1 F5 87.4(5) . . ?
F9 P2 F11 96.0(5) . . ?
F9 P2 F7 89.2(4) . . ?
F9 P2 F12 179.1(5) . . ?
F11 P2 F12 84.7(4) . . ?
F7 P2 F11 87.7(5) . . ?
F7 P2 F12 91.3(5) . . ?
F10 P2 F9 90.6(4) . . ?
F10 P2 F11 89.9(5) . . ?
F10 P2 F7 177.6(6) . . ?
F10 P2 F12 88.9(5) . . ?
F8 P2 F9 86.2(5) . . ?
F8 P2 F11 177.8(5) . . ?
F8 P2 F7 92.2(6) . . ?
F8 P2 F12 93.1(5) . . ?
F8 P2 F10 90.3(6) . . ?
C44 N8 Ru01 116.5(4) . . ?
C44 N8 C48 117.6(6) . . ?
C48 N8 Ru01 125.8(5) . . ?
C13 N4 C6 106.0(5) . . ?
C12 N1 Ru01 113.6(4) . . ?
C1 N1 Ru01 129.2(4) . . ?
C1 N1 C12 117.1(5) . . ?
C11 N2 Ru01 114.2(4) . . ?
C10 N2 Ru01 128.7(4) . . ?
C10 N2 C11 116.6(6) . . ?
C42 N7 Ru01 114.5(4) . . ?
C38 N7 Ru01 125.8(5) . . ?
C38 N7 C42 118.0(6) . . ?
C30 N5 Ru01 115.8(4) . . ?
C26 N5 Ru01 127.0(4) . . ?
C26 N5 C30 117.2(5) . . ?
C32 N6 Ru01 116.2(4) . . ?
C36 N6 Ru01 127.0(5) . . ?
C36 N6 C32 116.7(5) . . ?
C13 N3 H3 126.3 . . ?
C5 N3 H3 126.3 . . ?
C5 N3 C13 107.5(5) . . ?
N4 C6 C5 110.0(5) . . ?
N4 C6 C7 129.1(6) . . ?
C5 C6 C7 120.8(6) . . ?
C50 O1 H1A 109.5 . . ?
N4 C13 N3 110.7(5) . . ?
N4 C13 C14 125.4(6) . . ?
N3 C13 C14 123.7(6) . . ?
N1 C12 C11 116.6(5) . . ?
N1 C12 C4 122.9(6) . . ?
C4 C12 C11 120.5(6) . . ?
N3 C5 C6 105.7(5) . . ?
N3 C5 C4 130.7(6) . . ?
C6 C5 C4 123.5(6) . . ?
N5 C30 C32 113.7(5) . . ?
N5 C30 C29 121.4(6) . . ?
C29 C30 C32 124.8(6) . . ?
N2 C11 C12 115.2(6) . . ?
N2 C11 C7 122.9(5) . . ?
C7 C11 C12 121.9(5) . . ?
N8 C44 C45 122.1(6) . . ?
N8 C44 C42 114.2(6) . . ?
C45 C44 C42 123.7(6) . . ?
N6 C32 C30 115.2(5) . . ?
N6 C32 C33 122.4(6) . . ?
C33 C32 C30 122.3(6) . . ?
C44 C45 H45 119.7 . . ?
C46 C45 C44 120.5(7) . . ?
C46 C45 H45 119.7 . . ?
C16 C17 C20 122.7(6) . . ?
C16 C17 C18 117.5(6) . . ?
C18 C17 C20 119.9(6) . . ?
C12 C4 C3 117.2(6) . . ?
C5 C4 C12 116.7(6) . . ?
C5 C4 C3 126.0(6) . . ?
C45 C46 C47 116.5(6) . . ?
C45 C46 C49 122.0(7) . . ?
C47 C46 C49 121.4(7) . . ?
C11 C7 C6 116.5(5) . . ?
C11 C7 C8 118.4(6) . . ?
C8 C7 C6 125.1(6) . . ?
C25 C20 C17 120.8(6) . . ?
C21 C20 C17 121.4(6) . . ?
C21 C20 C25 117.6(6) . . ?
C15 C14 C13 123.2(6) . . ?
C15 C14 C19 118.0(6) . . ?
C19 C14 C13 118.8(6) . . ?
N2 C10 H10 118.3 . . ?
N2 C10 C9 123.3(6) . . ?
C9 C10 H10 118.3 . . ?
N1 C1 H1 118.2 . . ?
N1 C1 C2 123.5(6) . . ?
C2 C1 H1 118.2 . . ?
N5 C26 H26 118.4 . . ?
N5 C26 C27 123.2(6) . . ?
C27 C26 H26 118.4 . . ?
C29 C28 C31 120.3(6) . . ?
C27 C28 C29 116.6(6) . . ?
C27 C28 C31 123.1(6) . . ?
C30 C29 C28 120.8(6) . . ?
C30 C29 H29 119.6 . . ?
C28 C29 H29 119.6 . . ?
C32 C33 H33 120.2 . . ?
C34 C33 C32 119.6(6) . . ?
C34 C33 H33 120.2 . . ?
N8 C48 H48 119.1 . . ?
N8 C48 C47 121.8(7) . . ?
C47 C48 H48 119.1 . . ?
N7 C42 C44 114.2(6) . . ?
N7 C42 C41 121.6(7) . . ?
C41 C42 C44 124.2(6) . . ?
C7 C8 H8 121.0 . . ?
C9 C8 C7 118.0(6) . . ?
C9 C8 H8 121.0 . . ?
C4 C3 H3A 120.3 . . ?
C2 C3 C4 119.4(6) . . ?
C2 C3 H3A 120.3 . . ?
C46 C47 H47 119.3 . . ?
C48 C47 C46 121.4(7) . . ?
C48 C47 H47 119.3 . . ?
C33 C34 C35 117.9(6) . . ?
C33 C34 C37 120.4(7) . . ?
C35 C34 C37 121.6(7) . . ?
C20 C25 H25 119.4 . . ?
C20 C25 C24 121.3(7) . . ?
C24 C25 H25 119.4 . . ?
C10 C9 H9 119.6 . . ?
C8 C9 C10 120.8(6) . . ?
C8 C9 H9 119.6 . . ?
C26 C27 C28 120.7(6) . . ?
C26 C27 H27 119.6 . . ?
C28 C27 H27 119.6 . . ?
N6 C36 H36 118.1 . . ?
N6 C36 C35 123.7(7) . . ?
C35 C36 H36 118.1 . . ?
C28 C31 H31A 109.5 . . ?
C28 C31 H31B 109.5 . . ?
C28 C31 H31C 109.5 . . ?
H31A C31 H31B 109.5 . . ?
H31A C31 H31C 109.5 . . ?
H31B C31 H31C 109.5 . . ?
C25 C24 H24 119.9 . . ?
C23 C24 C25 120.1(7) . . ?
C23 C24 H24 119.9 . . ?
N7 C38 H38 119.2 . . ?
N7 C38 C39 121.6(7) . . ?
C39 C38 H38 119.2 . . ?
C1 C2 H2 120.1 . . ?
C3 C2 C1 119.8(6) . . ?
C3 C2 H2 120.1 . . ?
C34 C35 H35 120.3 . . ?
C36 C35 C34 119.5(7) . . ?
C36 C35 H35 120.3 . . ?
C17 C16 H16 118.8 . . ?
C17 C16 C15 122.5(7) . . ?
C15 C16 H16 118.8 . . ?
C14 C15 C16 119.8(7) . . ?
C14 C15 H15 120.1 . . ?
C16 C15 H15 120.1 . . ?
C14 C19 H19 119.5 . . ?
C18 C19 C14 121.0(7) . . ?
C18 C19 H19 119.5 . . ?
C24 C23 H23 120.0 . . ?
C24 C23 C22 120.0(7) . . ?
C22 C23 H23 120.0 . . ?
C17 C18 C19 121.0(7) . . ?
C17 C18 H18 119.5 . . ?
C19 C18 H18 119.5 . . ?
C42 C41 H41 119.1 . . ?
C42 C41 C40 121.8(7) . . ?
C40 C41 H41 119.1 . . ?
C20 C21 H21 119.2 . . ?
C20 C21 C22 121.5(7) . . ?
C22 C21 H21 119.2 . . ?
C41 C40 C39 115.5(8) . . ?
C41 C40 C43 121.8(8) . . ?
C39 C40 C43 122.6(8) . . ?
C38 C39 C40 121.3(7) . . ?
C38 C39 H39 119.4 . . ?
C40 C39 H39 119.4 . . ?
C46 C49 H49A 109.5 . . ?
C46 C49 H49B 109.5 . . ?
C46 C49 H49C 109.5 . . ?
H49A C49 H49B 109.5 . . ?
H49A C49 H49C 109.5 . . ?
H49B C49 H49C 109.5 . . ?
C23 C22 C21 119.4(7) . . ?
C23 C22 H22 120.3 . . ?
C21 C22 H22 120.3 . . ?
C34 C37 H37A 109.5 . . ?
C34 C37 H37B 109.5 . . ?
C34 C37 H37C 109.5 . . ?
H37A C37 H37B 109.5 . . ?
H37A C37 H37C 109.5 . . ?
H37B C37 H37C 109.5 . . ?
C40 C43 H43A 109.5 . . ?
C40 C43 H43B 109.5 . . ?
C40 C43 H43C 109.5 . . ?
H43A C43 H43B 109.5 . . ?
H43A C43 H43C 109.5 . . ?
H43B C43 H43C 109.5 . . ?
O1 C50 H50A 109.5 . . ?
O1 C50 H50B 109.5 . . ?
O1 C50 H50C 109.5 . . ?
H50A C50 H50B 109.5 . . ?
H50A C50 H50C 109.5 . . ?
H50B C50 H50C 109.5 . . ?

loop_
_geom_bond_atom_site_label_1
_geom_bond_atom_site_label_2
_geom_bond_distance
_geom_bond_site_symmetry_2
_geom_bond_publ_flag
Ru01 N8 2.054(5) . ?
Ru01 N1 2.062(5) . ?
Ru01 N2 2.052(5) . ?
Ru01 N7 2.067(6) . ?
Ru01 N5 2.064(5) . ?
Ru01 N6 2.054(5) . ?
P1 F4 1.588(6) . ?
P1 F1 1.557(6) . ?
P1 F6 1.551(6) . ?
P1 F3 1.553(6) . ?
P1 F5 1.549(6) . ?
P1 F2 1.545(7) . ?
P2 F9 1.542(6) . ?
P2 F11 1.561(7) . ?
P2 F7 1.554(6) . ?
P2 F12 1.565(6) . ?
P2 F10 1.526(7) . ?
P2 F8 1.524(7) . ?
N8 C44 1.341(8) . ?
N8 C48 1.362(8) . ?
N4 C6 1.371(8) . ?
N4 C13 1.327(8) . ?
N1 C12 1.372(8) . ?
N1 C1 1.338(8) . ?
N2 C11 1.382(7) . ?
N2 C10 1.339(8) . ?
N7 C42 1.358(8) . ?
N7 C38 1.355(9) . ?
N5 C30 1.375(8) . ?
N5 C26 1.344(8) . ?
N6 C32 1.354(8) . ?
N6 C36 1.331(8) . ?
N3 H3 0.8800 . ?
N3 C13 1.378(8) . ?
N3 C5 1.365(8) . ?
C6 C5 1.385(8) . ?
C6 C7 1.427(8) . ?
O1 H1A 0.8400 . ?
O1 C50 1.434(11) . ?
C13 C14 1.462(9) . ?
C12 C11 1.437(8) . ?
C12 C4 1.401(8) . ?
C5 C4 1.401(9) . ?
C30 C32 1.480(9) . ?
C30 C29 1.385(9) . ?
C11 C7 1.401(9) . ?
C44 C45 1.397(9) . ?
C44 C42 1.484(9) . ?
C32 C33 1.387(9) . ?
C45 H45 0.9500 . ?
C45 C46 1.376(9) . ?
C17 C20 1.499(9) . ?
C17 C16 1.375(10) . ?
C17 C18 1.376(9) . ?
C4 C3 1.425(9) . ?
C46 C47 1.386(10) . ?
C46 C49 1.490(10) . ?
C7 C8 1.404(9) . ?
C20 C25 1.379(10) . ?
C20 C21 1.371(10) . ?
C14 C15 1.381(9) . ?
C14 C19 1.391(10) . ?
C10 H10 0.9500 . ?
C10 C9 1.378(10) . ?
C1 H1 0.9500 . ?
C1 C2 1.389(9) . ?
C26 H26 0.9500 . ?
C26 C27 1.377(9) . ?
C28 C29 1.401(9) . ?
C28 C27 1.381(9) . ?
C28 C31 1.490(9) . ?
C29 H29 0.9500 . ?
C33 H33 0.9500 . ?
C33 C34 1.376(10) . ?
C48 H48 0.9500 . ?
C48 C47 1.369(10) . ?
C42 C41 1.370(11) . ?
C8 H8 0.9500 . ?
C8 C9 1.378(9) . ?
C3 H3A 0.9500 . ?
C3 C2 1.353(9) . ?
C47 H47 0.9500 . ?
C34 C35 1.377(10) . ?
C34 C37 1.516(10) . ?
C25 H25 0.9500 . ?
C25 C24 1.382(10) . ?
C9 H9 0.9500 . ?
C27 H27 0.9500 . ?
C36 H36 0.9500 . ?
C36 C35 1.373(10) . ?
C31 H31A 0.9800 . ?
C31 H31B 0.9800 . ?
C31 H31C 0.9800 . ?
C24 H24 0.9500 . ?
C24 C23 1.355(11) . ?
C38 H38 0.9500 . ?
C38 C39 1.371(11) . ?
C2 H2 0.9500 . ?
C35 H35 0.9500 . ?
C16 H16 0.9500 . ?
C16 C15 1.383(10) . ?
C15 H15 0.9500 . ?
C19 H19 0.9500 . ?
C19 C18 1.384(10) . ?
C23 H23 0.9500 . ?
C23 C22 1.374(11) . ?
C18 H18 0.9500 . ?
C41 H41 0.9500 . ?
C41 C40 1.380(11) . ?
C21 H21 0.9500 . ?
C21 C22 1.387(10) . ?
C40 C39 1.405(12) . ?
C40 C43 1.513(13) . ?
C39 H39 0.9500 . ?
C49 H49A 0.9800 . ?
C49 H49B 0.9800 . ?
C49 H49C 0.9800 . ?
C22 H22 0.9500 . ?
C37 H37A 0.9800 . ?
C37 H37B 0.9800 . ?
C37 H37C 0.9800 . ?
C43 H43A 0.9800 . ?
C43 H43B 0.9800 . ?
C43 H43C 0.9800 . ?
C50 H50A 0.9800 . ?
C50 H50B 0.9800 . ?
C50 H50C 0.9800 . ?

loop_
_geom_torsion_atom_site_label_1
_geom_torsion_atom_site_label_2
_geom_torsion_atom_site_label_3
_geom_torsion_atom_site_label_4
_geom_torsion
_geom_torsion_site_symmetry_1
_geom_torsion_site_symmetry_2
_geom_torsion_site_symmetry_3
_geom_torsion_site_symmetry_4
_geom_torsion_publ_flag
Ru01 N8 C44 C45 -175.0(5) . . . . ?
Ru01 N8 C44 C42 3.3(7) . . . . ?
Ru01 N8 C48 C47 175.1(5) . . . . ?
Ru01 N1 C12 C11 0.8(7) . . . . ?
Ru01 N1 C12 C4 179.7(5) . . . . ?
Ru01 N1 C1 C2 177.3(5) . . . . ?
Ru01 N2 C11 C12 6.9(7) . . . . ?
Ru01 N2 C11 C7 -174.1(5) . . . . ?
Ru01 N2 C10 C9 170.4(5) . . . . ?
Ru01 N7 C42 C44 16.6(7) . . . . ?
Ru01 N7 C42 C41 -162.0(6) . . . . ?
Ru01 N7 C38 C39 160.2(6) . . . . ?
Ru01 N5 C30 C32 3.7(7) . . . . ?
Ru01 N5 C30 C29 -176.3(5) . . . . ?
Ru01 N5 C26 C27 177.2(5) . . . . ?
Ru01 N6 C32 C30 4.9(7) . . . . ?
Ru01 N6 C32 C33 -171.4(5) . . . . ?
Ru01 N6 C36 C35 171.4(6) . . . . ?
N8 C44 C45 C46 -1.2(10) . . . . ?
N8 C44 C42 N7 -13.2(8) . . . . ?
N8 C44 C42 C41 165.4(7) . . . . ?
N8 C48 C47 C46 0.4(10) . . . . ?
N4 C6 C5 N3 0.6(7) . . . . ?
N4 C6 C5 C4 178.5(6) . . . . ?
N4 C6 C7 C11 179.3(6) . . . . ?
N4 C6 C7 C8 -0.5(11) . . . . ?
N4 C13 C14 C15 -163.4(7) . . . . ?
N4 C13 C14 C19 16.2(11) . . . . ?
N1 C12 C11 N2 -5.1(8) . . . . ?
N1 C12 C11 C7 175.8(6) . . . . ?
N1 C12 C4 C5 -177.5(6) . . . . ?
N1 C12 C4 C3 4.2(9) . . . . ?
N1 C1 C2 C3 1.1(11) . . . . ?
N2 C11 C7 C6 -177.5(6) . . . . ?
N2 C11 C7 C8 2.3(10) . . . . ?
N2 C10 C9 C8 2.7(12) . . . . ?
N7 C42 C41 C40 -0.1(12) . . . . ?
N7 C38 C39 C40 0.2(12) . . . . ?
N5 C30 C32 N6 -5.6(8) . . . . ?
N5 C30 C32 C33 170.7(6) . . . . ?
N5 C30 C29 C28 -2.1(10) . . . . ?
N5 C26 C27 C28 0.2(11) . . . . ?
N6 C32 C33 C34 -2.1(10) . . . . ?
N6 C36 C35 C34 1.2(12) . . . . ?
N3 C13 C14 C15 12.9(11) . . . . ?
N3 C13 C14 C19 -167.5(7) . . . . ?
N3 C5 C4 C12 179.2(6) . . . . ?
N3 C5 C4 C3 -2.6(12) . . . . ?
C6 N4 C13 N3 0.8(7) . . . . ?
C6 N4 C13 C14 177.5(6) . . . . ?
C6 C5 C4 C12 1.8(10) . . . . ?
C6 C5 C4 C3 -180.0(7) . . . . ?
C6 C7 C8 C9 178.7(6) . . . . ?
C13 N4 C6 C5 -0.9(8) . . . . ?
C13 N4 C6 C7 -178.8(7) . . . . ?
C13 N3 C5 C6 -0.1(7) . . . . ?
C13 N3 C5 C4 -177.8(7) . . . . ?
C13 C14 C15 C16 175.3(7) . . . . ?
C13 C14 C19 C18 -175.2(7) . . . . ?
C12 N1 C1 C2 -0.8(10) . . . . ?
C12 C11 C7 C6 1.5(9) . . . . ?
C12 C11 C7 C8 -178.7(6) . . . . ?
C12 C4 C3 C2 -3.7(10) . . . . ?
C5 N3 C13 N4 -0.5(7) . . . . ?
C5 N3 C13 C14 -177.2(6) . . . . ?
C5 C6 C7 C11 1.6(9) . . . . ?
C5 C6 C7 C8 -178.2(6) . . . . ?
C5 C4 C3 C2 178.1(7) . . . . ?
C30 N5 C26 C27 -3.0(10) . . . . ?
C30 C32 C33 C34 -178.2(6) . . . . ?
C11 N2 C10 C9 -1.4(10) . . . . ?
C11 C12 C4 C5 1.3(9) . . . . ?
C11 C12 C4 C3 -177.0(6) . . . . ?
C11 C7 C8 C9 -1.0(10) . . . . ?
C44 N8 C48 C47 -1.1(9) . . . . ?
C44 C45 C46 C47 0.4(10) . . . . ?
C44 C45 C46 C49 -179.4(6) . . . . ?
C44 C42 C41 C40 -178.6(7) . . . . ?
C32 N6 C36 C35 -4.5(11) . . . . ?
C32 C30 C29 C28 177.9(6) . . . . ?
C32 C33 C34 C35 -1.3(11) . . . . ?
C32 C33 C34 C37 177.6(7) . . . . ?
C45 C44 C42 N7 165.1(6) . . . . ?
C45 C44 C42 C41 -16.3(11) . . . . ?
C45 C46 C47 C48 0.0(10) . . . . ?
C17 C20 C25 C24 -176.8(7) . . . . ?
C17 C20 C21 C22 175.2(7) . . . . ?
C17 C16 C15 C14 0.7(12) . . . . ?
C4 C12 C11 N2 176.0(6) . . . . ?
C4 C12 C11 C7 -3.1(9) . . . . ?
C4 C3 C2 C1 1.3(11) . . . . ?
C7 C6 C5 N3 178.7(6) . . . . ?
C7 C6 C5 C4 -3.4(10) . . . . ?
C7 C8 C9 C10 -1.3(11) . . . . ?
C20 C17 C16 C15 -177.7(7) . . . . ?
C20 C17 C18 C19 177.8(7) . . . . ?
C20 C25 C24 C23 1.1(12) . . . . ?
C20 C21 C22 C23 2.1(13) . . . . ?
C14 C19 C18 C17 -1.1(12) . . . . ?
C10 N2 C11 C12 179.9(6) . . . . ?
C10 N2 C11 C7 -1.1(9) . . . . ?
C1 N1 C12 C11 179.2(6) . . . . ?
C1 N1 C12 C4 -2.0(9) . . . . ?
C26 N5 C30 C32 -176.0(6) . . . . ?
C26 N5 C30 C29 3.9(9) . . . . ?
C29 C30 C32 N6 174.4(6) . . . . ?
C29 C30 C32 C33 -9.2(10) . . . . ?
C29 C28 C27 C26 1.8(10) . . . . ?
C33 C34 C35 C36 1.8(12) . . . . ?
C48 N8 C44 C45 1.5(9) . . . . ?
C48 N8 C44 C42 179.8(6) . . . . ?
C42 N7 C38 C39 -4.0(10) . . . . ?
C42 C44 C45 C46 -179.3(6) . . . . ?
C42 C41 C40 C39 -3.6(13) . . . . ?
C42 C41 C40 C43 174.6(9) . . . . ?
C25 C20 C21 C22 -0.1(12) . . . . ?
C25 C24 C23 C22 0.9(13) . . . . ?
C27 C28 C29 C30 -0.8(10) . . . . ?
C36 N6 C32 C30 -178.8(6) . . . . ?
C36 N6 C32 C33 4.9(10) . . . . ?
C31 C28 C29 C30 177.3(6) . . . . ?
C31 C28 C27 C26 -176.3(7) . . . . ?
C24 C23 C22 C21 -2.5(13) . . . . ?
C38 N7 C42 C44 -177.4(6) . . . . ?
C38 N7 C42 C41 3.9(10) . . . . ?
C16 C17 C20 C25 -155.5(7) . . . . ?
C16 C17 C20 C21 29.4(11) . . . . ?
C16 C17 C18 C19 -2.5(11) . . . . ?
C15 C14 C19 C18 4.4(12) . . . . ?
C19 C14 C15 C16 -4.3(11) . . . . ?
C18 C17 C20 C25 24.2(10) . . . . ?
C18 C17 C20 C21 -151.0(8) . . . . ?
C18 C17 C16 C15 2.7(12) . . . . ?
C41 C40 C39 C38 3.6(13) . . . . ?
C21 C20 C25 C24 -1.5(12) . . . . ?
C49 C46 C47 C48 179.8(7) . . . . ?
C37 C34 C35 C36 -177.1(8) . . . . ?
C43 C40 C39 C38 -174.6(9) . . . . ?
